data_1576320
loop_
_publ_author_name
'Satpathy, Jagnyesh Kumar'
'Yadav, Rolly'
'Sahoo, Limashree'
'Uhlig, Jens'
'Nordlander, Ebbe'
'Sastri, Chivukula V.'
'de Visser, Sam P.'

_publ_section_title
;
 Sulfur-ligated iron(iv)-imido and iron(iv)-oxo complexes, which one is
 more reactive?
;
_journal_name_full 'Chemical Science'
_journal_paper_doi 10.1039/D5SC07586F
_journal_year 2025
_chemical_formula_moiety 'C22 H25 Fe N5 S, 2(C F3 O3 S)'
_chemical_formula_sum 'C24 H25 F6 Fe N5 O6 S3'
_chemical_formula_weight 745.52
_chemical_name_systematic Fe-STPen-OTf
_chemical_properties_physical Moisture-sensitive
_space_group_crystal_system triclinic
_space_group_IT_number 2
_space_group_name_Hall '-P 1'
_space_group_name_H-M_alt 'P -1'
_atom_sites_solution_hydrogens geom
_audit_creation_date 2023-06-17
_audit_creation_method
;
Olex2 1.5
(compiled 2023.03.06 svn.rbb2c1857 for OlexSys, GUI svn.r6748)
;
_audit_update_record
;
2023-11-24 deposited with the CCDC.	2025-11-17 downloaded from the CCDC.
;
_cell_angle_alpha 109.78(3)
_cell_angle_beta 95.38(4)
_cell_angle_gamma 110.84(3)
_cell_formula_units_Z 2
_cell_length_a 11.840(13)
_cell_length_b 12.227(13)
_cell_length_c 12.436(13)
_cell_measurement_reflns_used 6662
_cell_measurement_temperature 298(2)
_cell_measurement_theta_max 22.86
_cell_measurement_theta_min 2.27
_cell_volume 1536(3)
_computing_cell_refinement 'SAINT V8.38A (Bruker, 2018)'
_computing_data_collection 'Bruker APEX2'
_computing_data_reduction 'SAINT V8.38A (Bruker, 2018)'
_computing_molecular_graphics 'Olex2 1.5 (Dolomanov et al., 2009)'
_computing_publication_material 'Olex2 1.5 (Dolomanov et al., 2009)'
_computing_structure_refinement 'XL  (Sheldrick, 2008)'
_computing_structure_solution 'SHELXS-97 (Sheldrick 2008)'
_diffrn_ambient_temperature 298.00
_diffrn_measured_fraction_theta_full 1.000
_diffrn_measured_fraction_theta_max 0.977
_diffrn_measurement_device_type 'Bruker APEX-II CCD'
_diffrn_measurement_method '\f and \w scans'
_diffrn_radiation_type MoK\a
_diffrn_radiation_wavelength 0.71073
_diffrn_reflns_av_R_equivalents 0.0663
_diffrn_reflns_av_unetI/netI 0.0665
_diffrn_reflns_Laue_measured_fraction_full 1.000
_diffrn_reflns_Laue_measured_fraction_max 0.977
_diffrn_reflns_limit_h_max 14
_diffrn_reflns_limit_h_min -14
_diffrn_reflns_limit_k_max 15
_diffrn_reflns_limit_k_min -15
_diffrn_reflns_limit_l_max 15
_diffrn_reflns_limit_l_min -15
_diffrn_reflns_number 38490
_diffrn_reflns_point_group_measured_fraction_full 1.000
_diffrn_reflns_point_group_measured_fraction_max 0.977
_diffrn_reflns_theta_full 25.242
_diffrn_reflns_theta_max 26.667
_diffrn_reflns_theta_min 1.794
_diffrn_source_current 1.4
_diffrn_source_power 0.07
_diffrn_source_voltage 50.0
_diffrn_standards_number 0
_exptl_absorpt_coefficient_mu 0.779
_exptl_absorpt_correction_T_max 0.7454
_exptl_absorpt_correction_T_min 0.6601
_exptl_absorpt_correction_type multi-scan
_exptl_absorpt_process_details
;
SADABS-2016/2 (Bruker,2016/2) was used for absorption correction.
wR2(int) was 0.1307 before and 0.0614 after correction.
The Ratio of minimum to maximum transmission is 0.8856.
The \l/2 correction factor is Not present.
;
_exptl_crystal_colour pink
_exptl_crystal_colour_primary pink
_exptl_crystal_density_diffrn 1.612
_exptl_crystal_description block
_exptl_crystal_F_000 760
_exptl_crystal_recrystallization_method 'Re-crystallisation from solvent: acetonitrile and diethyl ether'
_exptl_crystal_size_max 0.26
_exptl_crystal_size_mid 0.24
_exptl_crystal_size_min 0.18
_refine_diff_density_max 0.581
_refine_diff_density_min -0.382
_refine_diff_density_rms 0.069
_refine_ls_extinction_method none
_refine_ls_goodness_of_fit_ref 1.081
_refine_ls_hydrogen_treatment constr
_refine_ls_matrix_type full
_refine_ls_number_parameters 407
_refine_ls_number_reflns 6333
_refine_ls_number_restraints 0
_refine_ls_restrained_S_all 1.081
_refine_ls_R_factor_all 0.0913
_refine_ls_R_factor_gt 0.0518
_refine_ls_shift/su_max 0.000
_refine_ls_shift/su_mean 0.000
_refine_ls_structure_factor_coef Fsqd
_refine_ls_weighting_details 'w=1/[\s^2^(Fo^2^)+(0.0718P)^2^] where P=(Fo^2^+2Fc^2^)/3'
_refine_ls_weighting_scheme calc
_refine_ls_wR_factor_gt 0.1260
_refine_ls_wR_factor_ref 0.1379
_reflns_Friedel_coverage 0.000
_reflns_number_gt 4158
_reflns_number_total 6333
_reflns_threshold_expression 'I > 2\s(I)'
_cod_data_source_file d5sc07586f2.cif
_cod_data_source_block fe_stpen_otf_0m_a
_cod_database_code 1576320
_shelx_shelxl_version_number 2019/1
_shelx_space_group_comment
;
The symmetry employed for this shelxl refinement is uniquely defined
by the following loop, which should always be used as a source of
symmetry information in preference to the above space-group names.
They are only intended as comments.
;
_olex2_refinement_description
;
1. Fixed Uiso
 At 1.2 times of:
  All C(H) groups, All C(H,H) groups
 At 1.5 times of:
  All C(H,H,H) groups
2.a Secondary CH2 refined with riding coordinates:
 C7(H7A,H7B), C6(H6A,H6B), C8(H8A,H8B), C9(H9A,H9B), C15(H15A,H15B)
2.b Aromatic/amide H refined with riding coordinates:
 C20(H20), C14(H14), C19(H19), C17(H17), C13(H13), C1(H1), C11(H11), C18(H18),
 C4(H4), C3(H3), C12(H12), C2(H2)
2.c Idealised Me refined as rotating group:
 C22(H22A,H22B,H22C)
;
_smtbx_masks_special_details
;
A solvent mask was calculated and 30 electrons were 
found in a volume of 99\%A^3^ in 1 void per unit cell. 
This is consistent with the presence of 
1.5[H2O] per Asymmetric Unit 
which account for 30 electrons 
per unit cell.
;
_smtbx_masks_void_probe_radius 1.2
_smtbx_masks_void_truncation_radius 1.2
_olex2_submission_special_instructions 'No special instructions were received'

loop_
_space_group_symop_operation_xyz
'x, y, z'
'-x, -y, -z'

loop_
_atom_site_label
_atom_site_type_symbol
_atom_site_fract_x
_atom_site_fract_y
_atom_site_fract_z
_atom_site_U_iso_or_equiv
_atom_site_adp_type
_atom_site_occupancy
_atom_site_site_symmetry_order
_atom_site_calc_flag
_atom_site_refinement_flags_posn
_atom_site_refinement_flags_adp
_atom_site_refinement_flags_occupancy
_atom_site_disorder_assembly
_atom_site_disorder_group
Fe1 Fe 0.77450(4) 0.40485(4) 0.74724(4) 0.02832(15) Uani 1 1 d . . . . .
S1 S 0.92795(8) 0.55172(8) 0.90867(7) 0.0358(2) Uani 1 1 d . . . . .
S2 S 0.20239(11) 0.09980(10) 0.84930(11) 0.0608(3) Uani 1 1 d . . . . .
S3 S 0.28071(11) 0.59142(10) 0.73926(9) 0.0648(3) Uani 1 1 d . . . . .
N4 N 0.7800(2) 0.2692(2) 0.7944(2) 0.0293(6) Uani 1 1 d . . . . .
N3 N 0.7785(2) 0.5544(2) 0.7113(2) 0.0309(6) Uani 1 1 d . . . . .
N2 N 0.6504(2) 0.4113(2) 0.8481(2) 0.0296(6) Uani 1 1 d . . . . .
N1 N 0.6189(2) 0.2816(2) 0.6253(2) 0.0335(6) Uani 1 1 d . . . . .
N5 N 0.8801(3) 0.3832(2) 0.6400(2) 0.0364(7) Uani 1 1 d . . . . .
F3 F 0.2052(3) -0.1180(2) 0.8173(3) 0.1020(10) Uani 1 1 d . . . . .
F2 F 0.3738(3) 0.0378(3) 0.9163(3) 0.1101(10) Uani 1 1 d . . . . .
C16 C 0.7015(3) 0.2353(3) 0.8590(3) 0.0316(7) Uani 1 1 d . . . . .
O1 O 0.2967(3) 0.2150(2) 0.8560(3) 0.0838(10) Uani 1 1 d . . . . .
O5 O 0.2347(3) 0.6340(3) 0.8389(3) 0.0880(10) Uani 1 1 d . . . . .
F1 F 0.3249(3) -0.0172(3) 0.7356(3) 0.1133(11) Uani 1 1 d . . . . .
C20 C 0.8579(3) 0.2116(3) 0.7694(3) 0.0364(8) Uani 1 1 d . . . . .
H20 H 0.914140 0.236086 0.725728 0.044 Uiso 1 1 calc R U . . .
C5 C 0.5143(3) 0.2860(3) 0.6553(3) 0.0338(8) Uani 1 1 d . . . . .
C10 C 0.8626(3) 0.6733(3) 0.7807(3) 0.0341(8) Uani 1 1 d . . . . .
C7 C 0.6996(3) 0.5362(3) 0.9510(3) 0.0388(8) Uani 1 1 d . . . . .
H7A H 0.646110 0.532642 1.005392 0.047 Uiso 1 1 calc R U . . .
H7B H 0.701300 0.602959 0.924906 0.047 Uiso 1 1 calc R U . . .
C14 C 0.7040(3) 0.5402(3) 0.6144(3) 0.0389(8) Uani 1 1 d . . . . .
H14 H 0.647493 0.458336 0.563613 0.047 Uiso 1 1 calc R U . . .
C6 C 0.5355(3) 0.3916(3) 0.7703(3) 0.0375(8) Uani 1 1 d . . . . .
H6A H 0.545775 0.469039 0.759163 0.045 Uiso 1 1 calc R U . . .
H6B H 0.465128 0.368742 0.804950 0.045 Uiso 1 1 calc R U . . .
C8 C 0.8307(3) 0.5654(3) 1.0122(3) 0.0453(9) Uani 1 1 d . . . . .
H8A H 0.826652 0.506581 1.049555 0.054 Uiso 1 1 calc R U . . .
H8B H 0.867527 0.651302 1.073217 0.054 Uiso 1 1 calc R U . . .
C9 C 0.9564(3) 0.6911(3) 0.8803(3) 0.0455(9) Uani 1 1 d . . . . .
H9A H 0.958340 0.758408 0.950882 0.055 Uiso 1 1 calc R U . . .
H9B H 1.037868 0.719178 0.863764 0.055 Uiso 1 1 calc R U . . .
C19 C 0.8566(3) 0.1179(3) 0.8065(3) 0.0443(9) Uani 1 1 d . . . . .
H19 H 0.910716 0.078756 0.787959 0.053 Uiso 1 1 calc R U . . .
C21 C 0.9311(3) 0.3638(3) 0.5677(3) 0.0415(8) Uani 1 1 d . . . . .
C17 C 0.6949(3) 0.1416(3) 0.8985(3) 0.0417(9) Uani 1 1 d . . . . .
H17 H 0.638090 0.118618 0.942269 0.050 Uiso 1 1 calc R U . . .
O8 O 0.2298(4) 0.6076(4) 0.6403(3) 0.1070(12) Uani 1 1 d . . . . .
C15 C 0.6195(3) 0.3050(3) 0.8883(3) 0.0401(8) Uani 1 1 d . . . . .
H15A H 0.533259 0.245529 0.851389 0.048 Uiso 1 1 calc R U . . .
H15B H 0.628808 0.338942 0.972914 0.048 Uiso 1 1 calc R U . . .
C13 C 0.7077(3) 0.6389(3) 0.5876(3) 0.0459(9) Uani 1 1 d . . . . .
H13 H 0.654595 0.625110 0.519682 0.055 Uiso 1 1 calc R U . . .
C1 C 0.6071(4) 0.1907(3) 0.5201(3) 0.0462(9) Uani 1 1 d . . . . .
H1 H 0.678690 0.186198 0.497824 0.055 Uiso 1 1 calc R U . . .
F6 F 0.4532(3) 0.8193(3) 0.8123(4) 0.1310(13) Uani 1 1 d . . . . .
C11 C 0.8687(3) 0.7777(3) 0.7599(3) 0.0466(9) Uani 1 1 d . . . . .
H11 H 0.925047 0.859199 0.811702 0.056 Uiso 1 1 calc R U . . .
F4 F 0.5072(3) 0.6956(3) 0.8641(3) 0.1252(12) Uani 1 1 d . . . . .
C18 C 0.7736(3) 0.0827(3) 0.8720(3) 0.0485(10) Uani 1 1 d . . . . .
H18 H 0.771074 0.019164 0.897984 0.058 Uiso 1 1 calc R U . . .
C4 C 0.3975(3) 0.2008(3) 0.5852(3) 0.0504(10) Uani 1 1 d . . . . .
H4 H 0.326596 0.205082 0.609279 0.060 Uiso 1 1 calc R U . . .
C23 C 0.2784(4) -0.0059(4) 0.8265(4) 0.0578(11) Uani 1 1 d . . . . .
C3 C 0.3874(4) 0.1091(3) 0.4787(4) 0.0576(11) Uani 1 1 d . . . . .
H3 H 0.309484 0.050320 0.429906 0.069 Uiso 1 1 calc R U . . .
O3 O 0.1601(4) 0.1019(4) 0.9514(3) 0.1199(14) Uani 1 1 d . . . . .
C12 C 0.7907(4) 0.7604(4) 0.6616(4) 0.0551(10) Uani 1 1 d . . . . .
H12 H 0.793776 0.829927 0.645081 0.066 Uiso 1 1 calc R U . . .
C2 C 0.4936(4) 0.1055(3) 0.4456(3) 0.0556(11) Uani 1 1 d . . . . .
H2 H 0.488426 0.045505 0.373102 0.067 Uiso 1 1 calc R U . . .
F5 F 0.4911(3) 0.6768(4) 0.6885(3) 0.1475(15) Uani 1 1 d . . . . .
C22 C 0.9904(4) 0.3351(4) 0.4709(4) 0.0685(12) Uani 1 1 d . . . . .
H22A H 0.986421 0.250401 0.449260 0.103 Uiso 1 1 calc R U . . .
H22B H 1.075930 0.395392 0.494925 0.103 Uiso 1 1 calc R U . . .
H22C H 0.947954 0.340560 0.404501 0.103 Uiso 1 1 calc R U . . .
O4 O 0.2901(4) 0.4744(3) 0.7119(4) 0.1244(15) Uani 1 1 d . . . . .
C24 C 0.4386(5) 0.7030(5) 0.7758(5) 0.0778(14) Uani 1 1 d . . . . .
O2 O 0.1033(3) 0.0362(4) 0.7447(4) 0.1098(13) Uani 1 1 d . . . . .

loop_
_atom_site_aniso_label
_atom_site_aniso_U_11
_atom_site_aniso_U_22
_atom_site_aniso_U_33
_atom_site_aniso_U_23
_atom_site_aniso_U_13
_atom_site_aniso_U_12
Fe1 0.0307(3) 0.0293(3) 0.0269(3) 0.0118(2) 0.0092(2) 0.0134(2)
S1 0.0340(5) 0.0401(5) 0.0330(5) 0.0158(4) 0.0059(4) 0.0144(4)
S2 0.0628(7) 0.0533(6) 0.0811(8) 0.0310(6) 0.0342(6) 0.0324(6)
S3 0.0797(8) 0.0627(7) 0.0468(7) 0.0149(5) 0.0087(6) 0.0319(6)
N4 0.0300(14) 0.0289(13) 0.0270(14) 0.0083(11) 0.0072(12) 0.0128(12)
N3 0.0353(15) 0.0318(14) 0.0278(15) 0.0117(12) 0.0090(12) 0.0161(13)
N2 0.0309(15) 0.0314(14) 0.0277(14) 0.0117(11) 0.0086(12) 0.0139(12)
N1 0.0391(17) 0.0257(14) 0.0322(16) 0.0106(12) 0.0067(13) 0.0111(12)
N5 0.0415(17) 0.0383(16) 0.0364(17) 0.0178(13) 0.0120(14) 0.0206(14)
F3 0.098(2) 0.0499(15) 0.164(3) 0.0534(17) 0.037(2) 0.0258(15)
F2 0.090(2) 0.109(2) 0.124(3) 0.043(2) -0.009(2) 0.0460(19)
C16 0.0331(18) 0.0287(16) 0.0283(18) 0.0093(14) 0.0036(15) 0.0107(14)
O1 0.091(2) 0.0413(16) 0.126(3) 0.0372(17) 0.044(2) 0.0281(16)
O5 0.097(3) 0.113(3) 0.067(2) 0.0429(19) 0.0413(19) 0.046(2)
F1 0.162(3) 0.121(2) 0.121(3) 0.062(2) 0.101(2) 0.099(2)
C20 0.0374(19) 0.0357(18) 0.0340(19) 0.0110(15) 0.0063(15) 0.0161(16)
C5 0.0322(19) 0.0307(17) 0.0366(19) 0.0164(15) 0.0020(16) 0.0098(15)
C10 0.0357(19) 0.0329(18) 0.0342(19) 0.0142(15) 0.0104(16) 0.0136(16)
C7 0.041(2) 0.0379(19) 0.0319(19) 0.0066(15) 0.0140(16) 0.0165(16)
C14 0.045(2) 0.0390(19) 0.0329(19) 0.0161(16) 0.0073(16) 0.0167(17)
C6 0.0318(19) 0.046(2) 0.044(2) 0.0225(17) 0.0131(16) 0.0212(16)
C8 0.047(2) 0.048(2) 0.0297(19) 0.0055(16) 0.0093(17) 0.0167(18)
C9 0.043(2) 0.0344(19) 0.044(2) 0.0133(16) -0.0007(17) 0.0035(16)
C19 0.051(2) 0.0355(19) 0.043(2) 0.0105(16) 0.0009(18) 0.0224(17)
C21 0.041(2) 0.047(2) 0.040(2) 0.0200(18) 0.0136(18) 0.0189(18)
C17 0.048(2) 0.0388(19) 0.042(2) 0.0225(16) 0.0136(17) 0.0159(17)
O8 0.125(3) 0.149(3) 0.054(2) 0.034(2) -0.004(2) 0.077(3)
C15 0.044(2) 0.046(2) 0.042(2) 0.0259(17) 0.0195(17) 0.0214(17)
C13 0.051(2) 0.051(2) 0.045(2) 0.0248(18) 0.0107(18) 0.0260(19)
C1 0.059(2) 0.037(2) 0.035(2) 0.0092(17) 0.0055(18) 0.0169(18)
F6 0.099(2) 0.070(2) 0.216(4) 0.054(2) 0.032(2) 0.0311(19)
C11 0.055(2) 0.0317(19) 0.054(2) 0.0156(17) 0.015(2) 0.0188(17)
F4 0.098(2) 0.151(3) 0.118(3) 0.049(2) -0.009(2) 0.056(2)
C18 0.063(3) 0.037(2) 0.049(2) 0.0215(18) 0.007(2) 0.0230(19)
C4 0.036(2) 0.051(2) 0.060(3) 0.024(2) -0.0020(19) 0.0153(18)
C23 0.054(3) 0.046(2) 0.074(3) 0.026(2) 0.020(2) 0.019(2)
C3 0.058(3) 0.041(2) 0.053(3) 0.014(2) -0.018(2) 0.010(2)
O3 0.167(4) 0.136(3) 0.123(3) 0.072(3) 0.111(3) 0.098(3)
C12 0.072(3) 0.048(2) 0.067(3) 0.034(2) 0.023(2) 0.037(2)
C2 0.072(3) 0.034(2) 0.043(2) 0.0048(17) -0.001(2) 0.015(2)
F5 0.113(3) 0.233(4) 0.140(3) 0.086(3) 0.086(3) 0.094(3)
C22 0.070(3) 0.088(3) 0.059(3) 0.031(2) 0.043(2) 0.038(3)
O4 0.136(3) 0.067(2) 0.164(4) 0.041(2) 0.012(3) 0.046(2)
C24 0.085(4) 0.098(4) 0.078(4) 0.045(3) 0.030(3) 0.056(3)
O2 0.077(2) 0.115(3) 0.140(3) 0.061(3) -0.008(2) 0.042(2)

loop_
_atom_type_symbol
_atom_type_description
_atom_type_scat_dispersion_real
_atom_type_scat_dispersion_imag
_atom_type_scat_source
C C 0.0033 0.0016 'International Tables Vol C Tables 4.2.6.8 and 6.1.1.4'
H H 0.0000 0.0000 'International Tables Vol C Tables 4.2.6.8 and 6.1.1.4'
F F 0.0171 0.0103 'International Tables Vol C Tables 4.2.6.8 and 6.1.1.4'
Fe Fe 0.3463 0.8444 'International Tables Vol C Tables 4.2.6.8 and 6.1.1.4'
N N 0.0061 0.0033 'International Tables Vol C Tables 4.2.6.8 and 6.1.1.4'
O O 0.0106 0.0060 'International Tables Vol C Tables 4.2.6.8 and 6.1.1.4'
S S 0.1246 0.1234 'International Tables Vol C Tables 4.2.6.8 and 6.1.1.4'

loop_
_geom_angle_atom_site_label_1
_geom_angle_atom_site_label_2
_geom_angle_atom_site_label_3
_geom_angle
_geom_angle_site_symmetry_1
_geom_angle_site_symmetry_3
_geom_angle_publ_flag
N4 Fe1 S1 89.92(11) . . ?
N4 Fe1 N3 175.39(10) . . ?
N4 Fe1 N2 84.21(11) . . ?
N4 Fe1 N1 90.04(12) . . ?
N3 Fe1 S1 85.50(11) . . ?
N3 Fe1 N2 95.08(11) . . ?
N2 Fe1 S1 88.43(11) . . ?
N1 Fe1 S1 169.22(8) . . ?
N1 Fe1 N3 94.35(12) . . ?
N1 Fe1 N2 80.84(14) . . ?
N5 Fe1 S1 96.94(12) . . ?
N5 Fe1 N4 94.15(12) . . ?
N5 Fe1 N3 86.97(11) . . ?
N5 Fe1 N2 174.39(10) . . ?
N5 Fe1 N1 93.81(14) . . ?
C8 S1 Fe1 97.34(14) . . ?
C9 S1 Fe1 100.04(13) . . ?
C9 S1 C8 102.16(18) . . ?
O1 S2 C23 103.3(2) . . ?
O1 S2 O2 114.0(2) . . ?
O3 S2 O1 117.2(2) . . ?
O3 S2 C23 104.9(2) . . ?
O3 S2 O2 113.1(3) . . ?
O2 S2 C23 102.1(2) . . ?
O5 S3 O8 113.5(2) . . ?
O5 S3 C24 105.5(2) . . ?
O8 S3 C24 100.8(3) . . ?
O4 S3 O5 116.9(3) . . ?
O4 S3 O8 114.4(3) . . ?
O4 S3 C24 103.2(3) . . ?
C16 N4 Fe1 115.9(2) . . ?
C16 N4 C20 118.7(3) . . ?
C20 N4 Fe1 125.4(2) . . ?
C10 N3 Fe1 120.5(2) . . ?
C14 N3 Fe1 122.3(2) . . ?
C14 N3 C10 117.1(3) . . ?
C7 N2 Fe1 111.0(2) . . ?
C6 N2 Fe1 106.1(2) . . ?
C6 N2 C7 110.9(2) . . ?
C6 N2 C15 108.1(2) . . ?
C15 N2 Fe1 110.27(19) . . ?
C15 N2 C7 110.3(3) . . ?
C5 N1 Fe1 114.8(2) . . ?
C5 N1 C1 117.7(3) . . ?
C1 N1 Fe1 127.4(3) . . ?
C21 N5 Fe1 172.8(3) . . ?
N4 C16 C17 122.4(3) . . ?
N4 C16 C15 117.0(3) . . ?
C17 C16 C15 120.5(3) . . ?
N4 C20 H20 119.1 . . ?
N4 C20 C19 121.8(3) . . ?
C19 C20 H20 119.1 . . ?
N1 C5 C6 114.4(3) . . ?
N1 C5 C4 122.6(3) . . ?
C4 C5 C6 123.0(3) . . ?
N3 C10 C9 118.8(3) . . ?
N3 C10 C11 122.6(3) . . ?
C11 C10 C9 118.6(3) . . ?
N2 C7 H7A 109.9 . . ?
N2 C7 H7B 109.9 . . ?
N2 C7 C8 108.8(3) . . ?
H7A C7 H7B 108.3 . . ?
C8 C7 H7A 109.9 . . ?
C8 C7 H7B 109.9 . . ?
N3 C14 H14 118.5 . . ?
C13 C14 N3 123.0(3) . . ?
C13 C14 H14 118.5 . . ?
N2 C6 C5 106.9(3) . . ?
N2 C6 H6A 110.3 . . ?
N2 C6 H6B 110.3 . . ?
C5 C6 H6A 110.3 . . ?
C5 C6 H6B 110.3 . . ?
H6A C6 H6B 108.6 . . ?
S1 C8 H8A 109.4 . . ?
S1 C8 H8B 109.4 . . ?
C7 C8 S1 111.2(2) . . ?
C7 C8 H8A 109.4 . . ?
C7 C8 H8B 109.4 . . ?
H8A C8 H8B 108.0 . . ?
S1 C9 H9A 108.7 . . ?
S1 C9 H9B 108.7 . . ?
C10 C9 S1 114.2(2) . . ?
C10 C9 H9A 108.7 . . ?
C10 C9 H9B 108.7 . . ?
H9A C9 H9B 107.6 . . ?
C20 C19 H19 120.6 . . ?
C20 C19 C18 118.8(3) . . ?
C18 C19 H19 120.6 . . ?
N5 C21 C22 177.1(4) . . ?
C16 C17 H17 120.7 . . ?
C18 C17 C16 118.5(3) . . ?
C18 C17 H17 120.7 . . ?
N2 C15 C16 112.0(3) . . ?
N2 C15 H15A 109.2 . . ?
N2 C15 H15B 109.2 . . ?
C16 C15 H15A 109.2 . . ?
C16 C15 H15B 109.2 . . ?
H15A C15 H15B 107.9 . . ?
C14 C13 H13 120.4 . . ?
C14 C13 C12 119.2(3) . . ?
C12 C13 H13 120.4 . . ?
N1 C1 H1 118.9 . . ?
N1 C1 C2 122.2(4) . . ?
C2 C1 H1 118.9 . . ?
C10 C11 H11 120.6 . . ?
C10 C11 C12 118.8(3) . . ?
C12 C11 H11 120.6 . . ?
C19 C18 H18 120.1 . . ?
C17 C18 C19 119.7(3) . . ?
C17 C18 H18 120.1 . . ?
C5 C4 H4 120.6 . . ?
C5 C4 C3 118.8(4) . . ?
C3 C4 H4 120.6 . . ?
F3 C23 S2 112.1(3) . . ?
F3 C23 F2 106.4(4) . . ?
F2 C23 S2 110.7(3) . . ?
F1 C23 S2 112.8(3) . . ?
F1 C23 F3 109.2(4) . . ?
F1 C23 F2 105.2(4) . . ?
C4 C3 H3 120.4 . . ?
C2 C3 C4 119.2(4) . . ?
C2 C3 H3 120.4 . . ?
C13 C12 H12 120.4 . . ?
C11 C12 C13 119.2(3) . . ?
C11 C12 H12 120.4 . . ?
C1 C2 C3 119.4(4) . . ?
C1 C2 H2 120.3 . . ?
C3 C2 H2 120.3 . . ?
C21 C22 H22A 109.5 . . ?
C21 C22 H22B 109.5 . . ?
C21 C22 H22C 109.5 . . ?
H22A C22 H22B 109.5 . . ?
H22A C22 H22C 109.5 . . ?
H22B C22 H22C 109.5 . . ?
F6 C24 S3 114.0(4) . . ?
F6 C24 F4 105.5(5) . . ?
F6 C24 F5 110.1(5) . . ?
F4 C24 S3 110.4(4) . . ?
F5 C24 S3 111.7(4) . . ?
F5 C24 F4 104.5(4) . . ?

loop_
_geom_bond_atom_site_label_1
_geom_bond_atom_site_label_2
_geom_bond_distance
_geom_bond_site_symmetry_2
_geom_bond_publ_flag
Fe1 S1 2.261(2) . ?
Fe1 N4 1.957(3) . ?
Fe1 N3 2.010(3) . ?
Fe1 N2 2.025(3) . ?
Fe1 N1 1.980(3) . ?
Fe1 N5 1.929(3) . ?
S1 C8 1.812(4) . ?
S1 C9 1.779(4) . ?
S2 O1 1.422(3) . ?
S2 C23 1.786(4) . ?
S2 O3 1.403(4) . ?
S2 O2 1.433(4) . ?
S3 O5 1.413(3) . ?
S3 O8 1.424(3) . ?
S3 O4 1.403(4) . ?
S3 C24 1.781(6) . ?
N4 C16 1.332(4) . ?
N4 C20 1.345(4) . ?
N3 C10 1.345(4) . ?
N3 C14 1.345(4) . ?
N2 C7 1.488(4) . ?
N2 C6 1.486(4) . ?
N2 C15 1.487(4) . ?
N1 C5 1.340(4) . ?
N1 C1 1.356(4) . ?
N5 C21 1.135(4) . ?
F3 C23 1.294(4) . ?
F2 C23 1.318(5) . ?
C16 C17 1.373(4) . ?
C16 C15 1.498(4) . ?
F1 C23 1.290(5) . ?
C20 H20 0.9300 . ?
C20 C19 1.367(5) . ?
C5 C6 1.493(5) . ?
C5 C4 1.376(5) . ?
C10 C9 1.484(5) . ?
C10 C11 1.365(4) . ?
C7 H7A 0.9700 . ?
C7 H7B 0.9700 . ?
C7 C8 1.522(5) . ?
C14 H14 0.9300 . ?
C14 C13 1.345(4) . ?
C6 H6A 0.9700 . ?
C6 H6B 0.9700 . ?
C8 H8A 0.9700 . ?
C8 H8B 0.9700 . ?
C9 H9A 0.9700 . ?
C9 H9B 0.9700 . ?
C19 H19 0.9300 . ?
C19 C18 1.379(5) . ?
C21 C22 1.454(5) . ?
C17 H17 0.9300 . ?
C17 C18 1.367(5) . ?
C15 H15A 0.9700 . ?
C15 H15B 0.9700 . ?
C13 H13 0.9300 . ?
C13 C12 1.373(5) . ?
C1 H1 0.9300 . ?
C1 C2 1.366(5) . ?
F6 C24 1.277(5) . ?
C11 H11 0.9300 . ?
C11 C12 1.366(5) . ?
F4 C24 1.352(5) . ?
C18 H18 0.9300 . ?
C4 H4 0.9300 . ?
C4 C3 1.376(5) . ?
C3 H3 0.9300 . ?
C3 C2 1.369(6) . ?
C12 H12 0.9300 . ?
C2 H2 0.9300 . ?
F5 C24 1.305(5) . ?
C22 H22A 0.9600 . ?
C22 H22B 0.9600 . ?
C22 H22C 0.9600 . ?

loop_
_geom_torsion_atom_site_label_1
_geom_torsion_atom_site_label_2
_geom_torsion_atom_site_label_3
_geom_torsion_atom_site_label_4
_geom_torsion
_geom_torsion_site_symmetry_1
_geom_torsion_site_symmetry_2
_geom_torsion_site_symmetry_3
_geom_torsion_site_symmetry_4
_geom_torsion_publ_flag
Fe1 S1 C8 C7 -28.4(3) . . . . ?
Fe1 S1 C9 C10 10.3(3) . . . . ?
Fe1 N4 C16 C17 180.0(2) . . . . ?
Fe1 N4 C16 C15 -0.4(4) . . . . ?
Fe1 N4 C20 C19 179.5(2) . . . . ?
Fe1 N3 C10 C9 3.2(4) . . . . ?
Fe1 N3 C10 C11 -179.9(2) . . . . ?
Fe1 N3 C14 C13 -178.3(3) . . . . ?
Fe1 N2 C7 C8 -49.7(3) . . . . ?
Fe1 N2 C6 C5 43.3(3) . . . . ?
Fe1 N2 C15 C16 8.5(3) . . . . ?
Fe1 N1 C5 C6 5.6(3) . . . . ?
Fe1 N1 C5 C4 -174.8(2) . . . . ?
Fe1 N1 C1 C2 176.0(2) . . . . ?
N4 C16 C17 C18 1.2(5) . . . . ?
N4 C16 C15 N2 -5.6(4) . . . . ?
N4 C20 C19 C18 -0.5(5) . . . . ?
N3 C10 C9 S1 -9.8(4) . . . . ?
N3 C10 C11 C12 -3.3(5) . . . . ?
N3 C14 C13 C12 0.0(5) . . . . ?
N2 C7 C8 S1 51.9(3) . . . . ?
N1 C5 C6 N2 -33.1(4) . . . . ?
N1 C5 C4 C3 -1.6(5) . . . . ?
N1 C1 C2 C3 -1.6(5) . . . . ?
C16 N4 C20 C19 1.3(4) . . . . ?
C16 C17 C18 C19 -0.3(5) . . . . ?
O1 S2 C23 F3 -179.6(3) . . . . ?
O1 S2 C23 F2 61.8(4) . . . . ?
O1 S2 C23 F1 -55.8(4) . . . . ?
O5 S3 C24 F6 -52.1(4) . . . . ?
O5 S3 C24 F4 66.5(4) . . . . ?
O5 S3 C24 F5 -177.7(4) . . . . ?
C20 N4 C16 C17 -1.7(4) . . . . ?
C20 N4 C16 C15 177.9(3) . . . . ?
C20 C19 C18 C17 -0.1(5) . . . . ?
C5 N1 C1 C2 0.0(5) . . . . ?
C5 C4 C3 C2 -0.1(5) . . . . ?
C10 N3 C14 C13 -2.5(5) . . . . ?
C10 C11 C12 C13 0.7(6) . . . . ?
C7 N2 C6 C5 163.9(2) . . . . ?
C7 N2 C15 C16 -114.4(3) . . . . ?
C14 N3 C10 C9 -172.7(3) . . . . ?
C14 N3 C10 C11 4.2(5) . . . . ?
C14 C13 C12 C11 0.9(6) . . . . ?
C6 N2 C7 C8 -167.4(2) . . . . ?
C6 N2 C15 C16 124.1(3) . . . . ?
C6 C5 C4 C3 178.0(3) . . . . ?
C8 S1 C9 C10 -89.5(3) . . . . ?
C9 S1 C8 C7 73.6(3) . . . . ?
C9 C10 C11 C12 173.5(3) . . . . ?
C17 C16 C15 N2 174.0(3) . . . . ?
O8 S3 C24 F6 66.3(4) . . . . ?
O8 S3 C24 F4 -175.2(4) . . . . ?
O8 S3 C24 F5 -59.3(4) . . . . ?
C15 N2 C7 C8 72.8(3) . . . . ?
C15 N2 C6 C5 -75.0(3) . . . . ?
C15 C16 C17 C18 -178.4(3) . . . . ?
C1 N1 C5 C6 -177.9(3) . . . . ?
C1 N1 C5 C4 1.7(5) . . . . ?
C11 C10 C9 S1 173.2(3) . . . . ?
C4 C5 C6 N2 147.4(3) . . . . ?
C4 C3 C2 C1 1.7(6) . . . . ?
O3 S2 C23 F3 57.2(4) . . . . ?
O3 S2 C23 F2 -61.5(4) . . . . ?
O3 S2 C23 F1 -179.1(3) . . . . ?
O4 S3 C24 F6 -175.3(4) . . . . ?
O4 S3 C24 F4 -56.7(4) . . . . ?
O4 S3 C24 F5 59.1(4) . . . . ?
O2 S2 C23 F3 -61.0(4) . . . . ?
O2 S2 C23 F2 -179.6(3) . . . . ?
O2 S2 C23 F1 62.8(4) . . . . ?

loop_
_smtbx_masks_void_nr
_smtbx_masks_void_average_x
_smtbx_masks_void_average_y
_smtbx_masks_void_average_z
_smtbx_masks_void_volume
_smtbx_masks_void_count_electrons
_smtbx_masks_void_content
1 0.000 0.000 0.500 98.6 29.6 '3 H2O'
